data_2009164
loop_
_publ_author_name
'Ben Tahar, Lotfi'
'Smiri, Leila'
'Driss, Ahmed'

_publ_section_title
;
 Refinement of CaBa~2~(HPO~4~)~2~(H~2~PO~4~)~2~
;
_journal_issue 11
_journal_name_full 'Acta Crystallographica Section C'
_journal_page_first 1757
_journal_page_last 1759
_journal_paper_doi 10.1107/S0108270199009427
_journal_volume 55
_journal_year 1999
_chemical_formula_iupac 'Ca Ba2 (H P O4)2 (H2 P O4)2'
_chemical_formula_structural 'Ca Ba2 (HPO4)2 (H2PO4)2'
_chemical_formula_sum 'Ba2 Ca H6 O16 P4'
_chemical_formula_weight 700.69
_chemical_name_systematic
;
Calcium dibarium bis(hydrogenphosphate) bis(dihydrogenphosphate)
;
_space_group_IT_number 14
_symmetry_cell_setting monoclinic
_symmetry_space_group_name_Hall '-P 2ybc'
_symmetry_space_group_name_H-M 'P 1 21/c 1'
_audit_creation_method SHELXL
_cell_angle_alpha 90.00
_cell_angle_beta 100.783(14)
_cell_angle_gamma 90.00
_cell_formula_units_Z 2
_cell_length_a 5.4902(7)
_cell_length_b 10.2004(12)
_cell_length_c 12.373(3)
_cell_measurement_reflns_used 25
_cell_measurement_temperature 293(2)
_cell_measurement_theta_max 14
_cell_measurement_theta_min 11
_cell_volume 680.7(2)
_computing_cell_refinement 'CAD-4 EXPRESS'
_computing_data_collection 'CAD-4 EXPRESS (Duisenberg 1992; Macicek & Yordanov 1992)'
_computing_data_reduction 'MOlEN (Fair, 1990)'
_computing_molecular_graphics 'DIAMOND (Bergerhoff, 1995)'
_computing_publication_material SHELXL93
_computing_structure_refinement 'SHELXL93 (Sheldrick, 1993)'
_computing_structure_solution 'SHELXS86 (Sheldrick, 1990)'
_diffrn_ambient_temperature 293(2)
_diffrn_measurement_device 'Enraf-Nonius CAD-4'
_diffrn_measurement_method \w/2\q
_diffrn_radiation_monochromator graphite
_diffrn_radiation_source 'fine-focus sealed tube'
_diffrn_radiation_type MoK\a
_diffrn_radiation_wavelength 0.71073
_diffrn_reflns_av_R_equivalents 0.024
_diffrn_reflns_av_sigmaI/netI 0.035
_diffrn_reflns_limit_h_max 7
_diffrn_reflns_limit_h_min 0
_diffrn_reflns_limit_k_max 13
_diffrn_reflns_limit_k_min 0
_diffrn_reflns_limit_l_max 15
_diffrn_reflns_limit_l_min -15
_diffrn_reflns_number 1625
_diffrn_reflns_theta_max 26.97
_diffrn_reflns_theta_min 2.61
_diffrn_standards_decay_% 0.1
_diffrn_standards_interval_time 120
_diffrn_standards_number 1
_exptl_absorpt_coefficient_mu 6.685
_exptl_absorpt_correction_T_max 0.887
_exptl_absorpt_correction_T_min 0.851
_exptl_absorpt_correction_type 'psi-scan (North et al., 1968)'
_exptl_crystal_colour colourless
_exptl_crystal_density_diffrn 3.419
_exptl_crystal_density_meas ?
_exptl_crystal_density_method 'not measured'
_exptl_crystal_description needle
_exptl_crystal_F_000 652
_exptl_crystal_size_max 0.036
_exptl_crystal_size_mid 0.018
_exptl_crystal_size_min 0.018
_refine_diff_density_max 0.572
_refine_diff_density_min -0.653
_refine_ls_extinction_coef 0.0002(2)
_refine_ls_extinction_method 'SHELXL93 (Sheldrick, 1993)'
_refine_ls_goodness_of_fit_all 1.078
_refine_ls_goodness_of_fit_ref 1.119
_refine_ls_hydrogen_treatment refU
_refine_ls_matrix_type full
_refine_ls_number_parameters 119
_refine_ls_number_reflns 1473
_refine_ls_number_restraints 3
_refine_ls_restrained_S_all 1.077
_refine_ls_restrained_S_obs 1.117
_refine_ls_R_factor_all 0.032
_refine_ls_R_factor_gt 0.020
_refine_ls_shift/esd_mean 0.000
_refine_ls_shift/su_max <0.001
_refine_ls_structure_factor_coef Fsqd
_refine_ls_weighting_details 'w = 1/[\s^2^(Fo^2^)+(0.0101P)^2^+0.5948P] where P=(Fo^2^+2Fc^2^)/3'
_refine_ls_weighting_scheme calc
_refine_ls_wR_factor_all 0.047
_refine_ls_wR_factor_ref 0.043
_reflns_number_observed 1198
_reflns_number_total 1473
_reflns_observed_criterion I>2\s(I)
_cod_data_source_file os1058.cif
_cod_data_source_block psi
_cod_depositor_comments
;
The following automatic conversions were performed:
'_symmetry_cell_setting' value 'Monoclinic' changed to 'monoclinic'
according to '/home/saulius/struct/CIF-dictionaries/cif_core.dic'
dictionary named 'cif_core.dic' version 2.4.1 from 2010-06-29.

Automatic conversion script
Id: cif_fix_enum 1527 2010-12-29 10:47:43Z saulius 

The following automatic conversions were performed:

'_symmetry_cell_setting' value 'Monoclinic' changed to 'monoclinic'
according to /home/saulius/struct/CIF-dictionaries/cif_core.dic
dictionary named 'cif_core.dic' version 2.4.1 from 2010-06-29.

Automatic conversion script
Id: cif_fix_values 1715 2011-07-08 13:25:40Z adriana 

The following automatic conversions were performed:

'_exptl_crystal_density_meas' value 'not measured' was changed to '?'
- the value is perceived as not measured.

Automatic conversion script
Id: cif_fix_values 3008 2015-01-20 13:52:24Z robertas 

The following automatic conversions were performed:

'_refine_ls_weighting_scheme' value 'calc w =
1/[\s^2^(Fo^2^)+(0.0101P)^2^+0.5948P] where P=(Fo^2^+2Fc^2^)/3' was
changed to 'calc'. New tag '_refine_ls_weighting_details' was
created. The value of the new tag was set to 'w =
1/[\s^2^(Fo^2^)+(0.0101P)^2^+0.5948P] where P=(Fo^2^+2Fc^2^)/3'.

Automatic conversion script
Id: cif_fix_values 3143 2015-03-26 13:38:13Z robertas 
;
_cod_original_sg_symbol_H-M 'P 21/c'
_cod_database_code 2009164
_cod_database_fobs_code 2009164

loop_
_symmetry_equiv_pos_as_xyz
'x, y, z'
'-x, y+1/2, -z+1/2'
'-x, -y, -z'
'x, -y-1/2, z-1/2'

loop_
_atom_site_aniso_label
_atom_site_aniso_U_11
_atom_site_aniso_U_22
_atom_site_aniso_U_33
_atom_site_aniso_U_12
_atom_site_aniso_U_13
_atom_site_aniso_U_23
Ba .01020(10) .01750(10) .01100(10) .00121(10) .00104(8) .00159(9)
Ca .0096(5) .0100(5) .0074(4) -.0005(4) .0017(4) -.0009(4)
P1 .0095(4) .0107(4) .0089(4) .0001(3) .0006(3) -.0001(3)
O3 .0180(10) .0110(10) .0130(10) -.0010(10) .0010(10) -.0010(10)
O1 .0140(10) .018(2) .0130(10) .0040(10) -.0010(10) -.0050(10)
O4 .0140(10) .0110(10) .0180(10) -.0030(10) .0070(10) .0000(10)
O2 .0160(10) .0230(10) .0110(10) -.0020(10) .0000(10) .0000(10)
P2 .00986(4) .0091(4) .0076(4) .0005(3) .0020(3) .0001(3)
O8 .0130(10) .013(2) .0180(10) .0030(10) .0070(10) .0030(10)
O5 .0100(10) .0150(10) .0160(10) .0000(10) -.0050(10) .0000(10)
O7 .0200(10) .0150(10) .0100(10) .0000(10) .0020(10) -.0030(10)
O6 .0210(10) .0100(10) .0220(10) -.0020(10) .0080(10) .0000(10)

loop_
_atom_site_label
_atom_site_fract_x
_atom_site_fract_y
_atom_site_fract_z
_atom_site_U_iso_or_equiv
_atom_site_thermal_displace_type
_atom_site_calc_flag
_atom_site_refinement_flags
_atom_site_occupancy
_atom_site_disorder_group
_atom_site_type_symbol
Ba .14118(4) .15542(2) .32337(2) .01302(9) Uani d . 1 . Ba
Ca 0 0 0 .0090(2) Uani d S 1 . Ca
P1 .7668(2) .19373(9) .55428(7) .0098(2) Uani d . 1 . P
O3 .7600(5) .0454(3) .5184(2) .0140(5) Uani d D 1 . O
O1 .4863(5) .2375(3) .5199(2) .0153(6) Uani d D 1 . O
O4 .9294(5) .2714(3) .4917(2) .0137(6) Uani d . 1 . O
O2 .8412(5) .1949(3) .6778(2) .0169(6) Uani d . 1 . O
P2 -.4137(2) -.00876(9) .20134(7) .0084(2) Uani d . 1 . P
O8 -.1836(5) -.0106(3) .1509(2) .0185(6) Uani d . 1 . O
O5 -.6388(5) .0551(3) .1288(2) .0145(6) Uani d . 1 . O
O7 -.3685(5) .0587(3) .3133(2) .0152(6) Uani d . 1 . O
O6 -.4747(5) -.1586(3) .2178(2) .0170(6) Uani d D 1 . O
H1 .455(9) .295(4) .553(4) .020(10) Uiso d D 1 . H
H2 .715(9) .031(5) .446(3) .04(2) Uiso d D 1 . H
H3 -.586(9) -.173(5) .259(5) .05(2) Uiso d D 1 . H

loop_
_atom_type_symbol
_atom_type_description
_atom_type_scat_dispersion_real
_atom_type_scat_dispersion_imag
_atom_type_scat_source
O O 0.0106 0.0060 'International Tables Vol C Tables 4.2.6.8 and 6.1.1.4'
Ca Ca 0.2262 0.3064 'International Tables Vol C Tables 4.2.6.8 and 6.1.1.4'
Ba Ba -0.3244 2.2819 'International Tables Vol C Tables 4.2.6.8 and 6.1.1.4'
P P 0.1023 0.0942 'International Tables Vol C Tables 4.2.6.8 and 6.1.1.4'
H H 0.0000 0.0000 'International Tables Vol C Tables 4.2.6.8 and 6.1.1.4'

loop_
_geom_angle_atom_site_label_1
_geom_angle_atom_site_label_2
_geom_angle_atom_site_label_3
_geom_angle_site_symmetry_1
_geom_angle_site_symmetry_3
_geom_angle
_geom_angle_publ_flag
O8 Ca O8 3 . 180.0 y
O8 Ca O4 . 2_645 90.68(10) y
O4 Ca O4 2_645 4_465 180.0 y
O4 Ca O5 4_465 1_655 84.53(9) y
O8 Ca O5 3 3_455 84.44(10) y
O5 Ca O5 1_655 3_455 180.0 y
O2 P1 O4 . . 116.2(2) y
O2 P1 O3 . . 106.3(2) y
O4 P1 O3 . . 110.15(15) y
O2 P1 O1 . . 109.63(15) y
O4 P1 O1 . . 110.7(2) y
O3 P1 O1 . . 103.0(2) y
O8 P2 O7 . . 112.0(2) y
O8 P2 O5 . . 114.1(2) y
O7 P2 O5 . . 108.5(2) y
O8 P2 O6 . . 104.8(2) y
O7 P2 O6 . . 108.69(15) y
O5 P2 O6 . . 108.6(2) y

loop_
_geom_bond_atom_site_label_1
_geom_bond_atom_site_label_2
_geom_bond_site_symmetry_2
_geom_bond_distance
_geom_bond_publ_flag
Ba O2 4_465 2.679(3) y
Ba O6 2 2.750(3) y
Ba O3 3_656 2.815(3) y
Ba O4 1_455 2.828(3) y
Ba O7 1_655 2.892(3) y
Ba O1 . 2.912(3) y
Ba O7 . 2.948(3) y
Ba O8 . 3.029(3) y
Ba O5 1_655 3.065(3) y
Ca O8 3 2.285(3) y
Ca O8 . 2.285(3) y
Ca O4 2_645 2.363(3) y
Ca O4 4_465 2.363(3) y
Ca O5 1_655 2.368(3) y
Ca O5 3_455 2.368(3) y
P1 O2 . 1.506(3) y
P1 O4 . 1.510(3) y
P1 O3 . 1.576(3) y
P1 O1 . 1.583(3) y
O3 H2 . .90(4) y
O1 H1 . .75(3) y
P2 O8 . 1.510(3) y
P2 O7 . 1.525(3) y
P2 O5 . 1.531(3) y
P2 O6 . 1.586(3) y
O6 H3 . .88(4) y
